data_2311167
loop_
_publ_author_name
'Celikesir, Sevim T\"urktekin'
'Akkurt, Mehmet'
'Ust\"unda\(g, G\"ok\,ce Cihan'
'B\"uy\"ukg\"ung\"or, Orhan'

_publ_section_title
;
 5-Fluoro-N-(2-methyl-3-oxo-1-thia-4-aza-spiro-[4.5]dec-4-yl)-3-phenyl-1H-indole-2-carboxamide.
;
_journal_coeditor_code QM2099
_journal_issue 'Pt 8'
_journal_name_full 'Acta crystallographica. Section E, Structure reports online'
_journal_page_first o1229
_journal_paper_doi 10.1107/S1600536813018576
_journal_volume 69
_journal_year 2013
_chemical_formula_iupac 'C24 H24 F N3 O2 S'
_chemical_formula_moiety 'C24 H24 F N3 O2 S'
_chemical_formula_sum 'C24 H24 F N3 O2 S'
_chemical_formula_weight 437.53
_chemical_name_systematic
5-Fluoro-<i>N</i>-(2-methyl-3-oxo-1-thia-4-azaspiro[4.5]dec-4-yl)-3-phenyl-1<i>H</i>-indole-2-carboxamide
_space_group_IT_number 170
_space_group_name_Hall 'P 65'
_space_group_name_H-M_alt 'P 65'
_symmetry_cell_setting hexagonal
_symmetry_space_group_name_Hall 'P 65'
_symmetry_space_group_name_H-M 'P 65'
_atom_sites_solution_hydrogens geom
_atom_sites_solution_primary direct
_atom_sites_solution_secondary difmap
_cell_angle_alpha 90
_cell_angle_beta 90
_cell_angle_gamma 120
_cell_formula_units_Z 6
_cell_length_a 13.2082(18)
_cell_length_b 13.2082(18)
_cell_length_c 23.584(4)
_cell_measurement_reflns_used 3314
_cell_measurement_temperature 296(2)
_cell_measurement_theta_max 24.34
_cell_measurement_theta_min 1.68
_cell_volume 3563.2(9)
_computing_cell_refinement 'X-AREA (Stoe & Cie, 2002)'
_computing_data_collection 'X-AREA (Stoe & Cie, 2002)'
_computing_data_reduction 'X-RED32 (Stoe & Cie, 2002)'
_computing_molecular_graphics 'ORTEP-3 for Windows (Farrugia, 2012)'
_computing_publication_material 'WinGX (Farrugia, 2012)'
_computing_structure_refinement 'SHELXL97 (Sheldrick, 2008)'
_computing_structure_solution 'SHELXS97 (Sheldrick, 2008)'
_diffrn_ambient_temperature 296(2)
_diffrn_detector_area_resol_mean 6.67
_diffrn_measured_fraction_theta_full 1.000
_diffrn_measured_fraction_theta_max 1.000
_diffrn_measurement_device '2-circle goniometer'
_diffrn_measurement_device_type 'Stoe IPDS 2'
_diffrn_measurement_method \w-scans
_diffrn_radiation_monochromator 'plane graphite'
_diffrn_radiation_type 'Mo K\a'
_diffrn_radiation_wavelength 0.71073
_diffrn_reflns_av_R_equivalents 0.0590
_diffrn_reflns_av_sigmaI/netI 0.0381
_diffrn_reflns_limit_h_max 16
_diffrn_reflns_limit_h_min -15
_diffrn_reflns_limit_k_max 16
_diffrn_reflns_limit_k_min -16
_diffrn_reflns_limit_l_max 29
_diffrn_reflns_limit_l_min -29
_diffrn_reflns_number 37961
_diffrn_reflns_reduction_process
;
;
_diffrn_reflns_theta_full 26.49
_diffrn_reflns_theta_max 26.49
_diffrn_reflns_theta_min 1.78
_exptl_absorpt_coefficient_mu 0.168
_exptl_absorpt_correction_T_max 0.935
_exptl_absorpt_correction_T_min 0.905
_exptl_absorpt_correction_type integration
_exptl_absorpt_process_details '(X-RED32; Stoe & Cie, 2002)'
_exptl_crystal_colour colourless
_exptl_crystal_density_diffrn 1.223
_exptl_crystal_density_method 'Not Measured'
_exptl_crystal_description prism
_exptl_crystal_F_000 1380
_exptl_crystal_size_max 0.680
_exptl_crystal_size_mid 0.493
_exptl_crystal_size_min 0.400
_refine_diff_density_max 0.233
_refine_diff_density_min -0.188
_refine_ls_abs_structure_details 'Flack (1983), 2399 Freidel pairs'
_refine_ls_abs_structure_Flack -0.01(8)
_refine_ls_extinction_method none
_refine_ls_goodness_of_fit_ref 0.958
_refine_ls_hydrogen_treatment mixed
_refine_ls_matrix_type full
_refine_ls_number_parameters 288
_refine_ls_number_reflns 4922
_refine_ls_number_restraints 4
_refine_ls_restrained_S_all 0.967
_refine_ls_R_factor_all 0.0701
_refine_ls_R_factor_gt 0.0419
_refine_ls_shift/su_max 0.000
_refine_ls_shift/su_mean 0.000
_refine_ls_structure_factor_coef Fsqd
_refine_ls_weighting_details 'calc w=1/[\s^2^(Fo^2^)+(0.0551P)^2^] where P=(Fo^2^+2Fc^2^)/3'
_refine_ls_weighting_scheme calc
_refine_ls_wR_factor_gt 0.0911
_refine_ls_wR_factor_ref 0.1002
_reflns_number_gt 3348
_reflns_number_total 4922
_reflns_threshold_expression I>2\s(I)
_cod_data_source_file qm2099sup1.cif
_cod_data_source_block I
_cod_original_cell_volume 3563.2(13)
_cod_database_code 2311167

loop_
_symmetry_equiv_pos_site_id
_symmetry_equiv_pos_as_xyz
1 x,y,z
2 x-y,x,5/6+z
3 -y,x-y,2/3+z
4 -x,-y,1/2+z
5 -x+y,-x,1/3+z
6 y,-x+y,1/6+z

loop_
_atom_site_aniso_label
_atom_site_aniso_U_11
_atom_site_aniso_U_22
_atom_site_aniso_U_33
_atom_site_aniso_U_12
_atom_site_aniso_U_13
_atom_site_aniso_U_23
S1 0.1004(6) 0.0842(5) 0.1055(5) 0.0421(5) 0.0484(5) 0.0345(4)
F1 0.0989(14) 0.0883(12) 0.1143(13) 0.0241(11) 0.0351(11) 0.0409(10)
O1 0.0642(11) 0.0767(12) 0.0567(9) 0.0154(10) -0.0039(8) 0.0082(8)
O2 0.0818(13) 0.0784(13) 0.0904(12) 0.0462(11) 0.0147(10) 0.0192(11)
N1 0.0608(14) 0.0695(14) 0.0537(10) 0.0276(12) 0.0009(10) 0.0105(9)
N2 0.0578(13) 0.0649(14) 0.0453(10) 0.0199(11) 0.0062(9) 0.0057(9)
N3 0.0656(13) 0.0643(12) 0.0511(9) 0.0311(11) 0.0139(9) 0.0098(9)
C1 0.0725(17) 0.0609(15) 0.0513(12) 0.0330(14) 0.0071(11) 0.0068(11)
C2 0.088(2) 0.0773(19) 0.0683(15) 0.0381(17) 0.0029(14) 0.0177(13)
C3 0.104(3) 0.083(2) 0.0765(16) 0.0429(19) 0.0204(18) 0.0353(15)
C4 0.084(2) 0.0590(17) 0.0740(16) 0.0203(15) 0.0233(16) 0.0131(13)
C5 0.0689(17) 0.0574(15) 0.0720(14) 0.0250(14) 0.0138(12) 0.0078(12)
C6 0.0667(16) 0.0547(14) 0.0533(11) 0.0297(13) 0.0059(11) 0.0003(10)
C7 0.0622(16) 0.0521(14) 0.0495(11) 0.0244(12) 0.0046(10) -0.0012(10)
C8 0.0562(14) 0.0718(17) 0.0486(11) 0.0266(13) 0.0102(10) 0.0048(11)
C9 0.0690(19) 0.096(2) 0.0760(17) 0.0281(17) -0.0107(14) -0.0130(16)
C10 0.069(2) 0.164(4) 0.080(2) 0.041(3) -0.0156(16) -0.026(2)
C11 0.093(3) 0.188(5) 0.081(2) 0.085(3) 0.008(2) 0.023(3)
C12 0.093(3) 0.141(3) 0.099(2) 0.075(3) 0.016(2) 0.036(2)
C13 0.0762(19) 0.089(2) 0.0787(16) 0.0451(17) 0.0079(14) 0.0121(14)
C14 0.0609(15) 0.0605(14) 0.0473(11) 0.0275(13) 0.0029(10) 0.0031(10)
C15 0.0623(16) 0.0579(14) 0.0502(12) 0.0275(13) 0.0005(11) 0.0027(10)
C16 0.0710(18) 0.0785(19) 0.0609(14) 0.0343(16) 0.0118(12) 0.0110(13)
C17 0.124(3) 0.112(3) 0.112(2) 0.076(2) 0.062(2) 0.048(2)
C18 0.226(6) 0.162(5) 0.314(8) 0.134(5) 0.208(6) 0.127(5)
C19 0.0854(19) 0.0647(16) 0.0541(12) 0.0366(14) 0.0192(12) 0.0118(11)
C20 0.100(2) 0.0845(19) 0.0726(15) 0.0537(18) 0.0079(15) 0.0168(14)
C21 0.134(3) 0.113(3) 0.092(2) 0.079(2) 0.019(2) 0.036(2)
C22 0.178(4) 0.115(3) 0.127(3) 0.105(3) 0.058(3) 0.046(3)
C23 0.176(4) 0.081(2) 0.103(3) 0.071(3) 0.032(3) 0.0072(19)
C24 0.135(3) 0.0724(19) 0.0700(16) 0.049(2) 0.0241(17) 0.0028(13)

loop_
_atom_site_type_symbol
_atom_site_label
_atom_site_fract_x
_atom_site_fract_y
_atom_site_fract_z
_atom_site_U_iso_or_equiv
_atom_site_thermal_displace_type
_atom_site_calc_flag
_atom_site_refinement_flags
_atom_site_occupancy
S S1 1.14962(8) 0.40748(8) 0.02744(4) 0.0985(3) Uani d . 1.000
F F1 0.46476(17) -0.29139(16) 0.34676(8) 0.1106(8) Uani d . 1.000
O O1 1.03682(16) 0.23902(16) 0.20319(6) 0.0747(6) Uani d . 1.000
O O2 1.05778(17) 0.10407(18) 0.08858(8) 0.0808(7) Uani d . 1.000
N N1 0.8840(2) 0.04416(18) 0.26571(8) 0.0635(7) Uani d D 1.000
N N2 0.91194(19) 0.17601(19) 0.12881(7) 0.0608(7) Uani d D 1.000
N N3 1.00273(18) 0.24151(18) 0.09113(8) 0.0609(7) Uani d . 1.000
C C1 0.7870(2) -0.0441(2) 0.29191(9) 0.0617(9) Uani d . 1.000
C C2 0.7796(3) -0.1096(3) 0.33995(11) 0.0793(10) Uani d . 1.000
C C3 0.6684(3) -0.1925(3) 0.35702(13) 0.0895(13) Uani d . 1.000
C C4 0.5723(3) -0.2078(2) 0.32737(11) 0.0792(10) Uani d . 1.000
C C5 0.5760(2) -0.1454(2) 0.28088(11) 0.0690(9) Uani d . 1.000
C C6 0.6880(2) -0.0611(2) 0.26178(9) 0.0585(8) Uani d . 1.000
C C7 0.7284(2) 0.0200(2) 0.21584(9) 0.0565(8) Uani d . 1.000
C C8 0.6543(2) 0.0362(2) 0.17393(9) 0.0613(8) Uani d . 1.000
C C9 0.5750(3) -0.0575(3) 0.14063(11) 0.0862(11) Uani d . 1.000
C C10 0.5091(3) -0.0395(5) 0.09960(14) 0.1120(16) Uani d . 1.000
C C11 0.5207(4) 0.0666(5) 0.09194(16) 0.114(2) Uani d . 1.000
C C12 0.5970(3) 0.1599(4) 0.12420(16) 0.1037(16) Uani d . 1.000
C C13 0.6620(3) 0.1432(3) 0.16482(12) 0.0796(11) Uani d . 1.000
C C14 0.8473(2) 0.0809(2) 0.21937(9) 0.0575(8) Uani d . 1.000
C C15 0.9402(2) 0.1718(2) 0.18413(9) 0.0579(8) Uani d . 1.000
C C16 1.0671(2) 0.1961(3) 0.07269(10) 0.0715(10) Uani d . 1.000
C C17 1.1532(4) 0.2742(3) 0.02812(15) 0.1084(16) Uani d D 1.000
C C18 1.2528(5) 0.2705(5) 0.0215(3) 0.218(4) Uani d D 1.000
C C19 1.0107(3) 0.3462(2) 0.06577(10) 0.0685(9) Uani d . 1.000
C C20 0.9079(3) 0.3128(3) 0.02508(12) 0.0823(10) Uani d . 1.000
C C21 0.9134(4) 0.4214(3) -0.00119(14) 0.1053(16) Uani d . 1.000
C C22 0.9213(5) 0.5057(4) 0.04366(19) 0.1259(19) Uani d . 1.000
C C23 1.0202(4) 0.5387(3) 0.08365(16) 0.1170(18) Uani d . 1.000
C C24 1.0156(3) 0.4300(3) 0.11059(12) 0.0937(13) Uani d . 1.000
H H1A 0.9546(16) 0.058(2) 0.2688(11) 0.067(8) Uiso d D 1.000
H H2 0.84590 -0.09790 0.35940 0.0950 Uiso c R 1.000
H H2A 0.8520(18) 0.1166(18) 0.1151(9) 0.063(8) Uiso d D 1.000
H H3 0.65870 -0.23830 0.38880 0.1070 Uiso c R 1.000
H H5 0.50840 -0.15760 0.26270 0.0830 Uiso c R 1.000
H H9 0.56600 -0.13130 0.14570 0.1030 Uiso c R 1.000
H H10A 0.45660 -0.10190 0.07730 0.1340 Uiso c R 1.000
H H11A 0.47620 0.07680 0.06440 0.1370 Uiso c R 1.000
H H12 0.60480 0.23320 0.11880 0.1240 Uiso c R 1.000
H H13 0.71320 0.20640 0.18700 0.0950 Uiso c R 1.000
H H17 1.11130 0.23700 -0.00690 0.1300 Uiso c R 1.000
H H18A 1.30540 0.31180 0.05210 0.2610 Uiso c R 1.000
H H18B 1.28880 0.30640 -0.01390 0.2610 Uiso c R 1.000
H H18C 1.23510 0.19060 0.02160 0.2610 Uiso c R 1.000
H H20A 0.90960 0.26330 -0.00480 0.0990 Uiso c R 1.000
H H20B 0.83490 0.26870 0.04560 0.0990 Uiso c R 1.000
H H21A 0.98100 0.45960 -0.02590 0.1270 Uiso c R 1.000
H H21B 0.84410 0.39800 -0.02400 0.1270 Uiso c R 1.000
H H22A 0.93070 0.57580 0.02550 0.1510 Uiso c R 1.000
H H22B 0.84870 0.47080 0.06490 0.1510 Uiso c R 1.000
H H23A 1.01730 0.58790 0.11340 0.1410 Uiso c R 1.000
H H23B 1.09350 0.58330 0.06350 0.1410 Uiso c R 1.000
H H24A 1.08430 0.45420 0.13400 0.1130 Uiso c R 1.000
H H24B 0.94720 0.39070 0.13470 0.1130 Uiso c R 1.000

loop_
_atom_type_symbol
_atom_type_description
_atom_type_scat_dispersion_real
_atom_type_scat_dispersion_imag
_atom_type_scat_source
C C 0.0033 0.0016 ' International Tables Vol C Tables 4.2.6.8 and 6.1.1.4'
H H 0.0000 0.0000 ' International Tables Vol C Tables 4.2.6.8 and 6.1.1.4'
F F 0.0171 0.0103 ' International Tables Vol C Tables 4.2.6.8 and 6.1.1.4'
N N 0.0061 0.0033 ' International Tables Vol C Tables 4.2.6.8 and 6.1.1.4'
O O 0.0106 0.0060 ' International Tables Vol C Tables 4.2.6.8 and 6.1.1.4'
S S 0.1246 0.1234 ' International Tables Vol C Tables 4.2.6.8 and 6.1.1.4'

loop_
_exptl_crystal_face_index_h
_exptl_crystal_face_index_k
_exptl_crystal_face_index_l
_exptl_crystal_face_perp_dist
0 1 0 0.1970
1 -7 0 0.1900
-1 1 0 0.2240
1 -1 0 0.1920
0 -1 -7 0.2850
-1 0 0 0.2060
1 0 0 0.1820
-4 3 0 0.2180
0 1 4 0.2330

loop_
_geom_angle_atom_site_label_1
_geom_angle_atom_site_label_2
_geom_angle_atom_site_label_3
_geom_angle
_geom_angle_publ_flag
C17 S1 C19 94.27(18) no
C1 N1 C14 108.2(2) no
N3 N2 C15 117.8(2) no
N2 N3 C16 118.2(2) no
N2 N3 C19 118.8(3) no
C16 N3 C19 122.1(2) no
C1 N1 H1A 126.5(16) no
C14 N1 H1A 121.9(17) no
N3 N2 H2A 116.4(15) no
C15 N2 H2A 118.2(15) no
C2 C1 C6 122.6(3) no
N1 C1 C2 129.5(3) no
N1 C1 C6 107.9(2) no
C1 C2 C3 116.4(3) no
C2 C3 C4 120.4(3) no
F1 C4 C5 117.8(3) no
C3 C4 C5 124.9(3) no
F1 C4 C3 117.3(2) no
C4 C5 C6 116.3(3) no
C1 C6 C5 119.4(2) no
C1 C6 C7 107.2(2) no
C5 C6 C7 133.4(3) no
C6 C7 C14 106.6(2) no
C8 C7 C14 127.3(2) no
C6 C7 C8 126.1(2) no
C9 C8 C13 117.3(3) no
C7 C8 C9 120.3(2) no
C7 C8 C13 122.4(2) no
C8 C9 C10 119.6(4) no
C9 C10 C11 120.9(4) no
C10 C11 C12 120.9(5) no
C11 C12 C13 118.7(4) no
C8 C13 C12 122.6(3) no
N1 C14 C7 110.2(2) no
N1 C14 C15 116.0(2) no
C7 C14 C15 133.8(2) no
O1 C15 N2 122.0(2) no
N2 C15 C14 116.1(2) no
O1 C15 C14 121.9(2) no
O2 C16 N3 125.4(3) no
O2 C16 C17 124.1(3) no
N3 C16 C17 110.5(3) no
C16 C17 C18 118.0(4) no
S1 C17 C16 107.3(3) no
S1 C17 C18 122.8(4) no
S1 C19 C20 111.40(19) no
S1 C19 C24 110.8(2) no
N3 C19 C20 110.4(2) no
S1 C19 N3 101.7(2) no
N3 C19 C24 111.3(2) no
C20 C19 C24 110.9(3) no
C19 C20 C21 111.3(3) no
C20 C21 C22 111.3(3) no
C21 C22 C23 112.9(5) no
C22 C23 C24 111.6(3) no
C19 C24 C23 111.2(2) no
C1 C2 H2 122.00 no
C3 C2 H2 122.00 no
C2 C3 H3 120.00 no
C4 C3 H3 120.00 no
C4 C5 H5 122.00 no
C6 C5 H5 122.00 no
C8 C9 H9 120.00 no
C10 C9 H9 120.00 no
C9 C10 H10A 119.00 no
C11 C10 H10A 120.00 no
C10 C11 H11A 120.00 no
C12 C11 H11A 119.00 no
C11 C12 H12 121.00 no
C13 C12 H12 121.00 no
C8 C13 H13 119.00 no
C12 C13 H13 119.00 no
S1 C17 H17 102.00 no
C16 C17 H17 102.00 no
C18 C17 H17 102.00 no
C17 C18 H18A 110.00 no
C17 C18 H18B 109.00 no
C17 C18 H18C 109.00 no
H18A C18 H18B 110.00 no
H18A C18 H18C 109.00 no
H18B C18 H18C 109.00 no
C19 C20 H20A 109.00 no
C19 C20 H20B 109.00 no
C21 C20 H20A 109.00 no
C21 C20 H20B 109.00 no
H20A C20 H20B 108.00 no
C20 C21 H21A 109.00 no
C20 C21 H21B 109.00 no
C22 C21 H21A 109.00 no
C22 C21 H21B 109.00 no
H21A C21 H21B 108.00 no
C21 C22 H22A 109.00 no
C21 C22 H22B 109.00 no
C23 C22 H22A 109.00 no
C23 C22 H22B 109.00 no
H22A C22 H22B 108.00 no
C22 C23 H23A 109.00 no
C22 C23 H23B 109.00 no
C24 C23 H23A 109.00 no
C24 C23 H23B 109.00 no
H23A C23 H23B 108.00 no
C19 C24 H24A 109.00 no
C19 C24 H24B 109.00 no
C23 C24 H24A 109.00 no
C23 C24 H24B 109.00 no
H24A C24 H24B 108.00 no

loop_
_geom_bond_atom_site_label_1
_geom_bond_atom_site_label_2
_geom_bond_distance
_geom_bond_publ_flag
S1 C17 1.785(4) no
S1 C19 1.831(4) no
F1 C4 1.370(4) no
O1 C15 1.219(3) no
O2 C16 1.218(4) no
N1 C1 1.374(3) no
N1 C14 1.378(3) no
N2 N3 1.392(3) no
N2 C15 1.366(3) no
N3 C16 1.335(4) no
N3 C19 1.461(3) no
N1 H1A 0.86(3) no
N2 H2A 0.85(2) no
C1 C6 1.404(4) no
C1 C2 1.399(4) no
C2 C3 1.382(5) no
C3 C4 1.373(6) no
C4 C5 1.358(4) no
C5 C6 1.409(4) no
C6 C7 1.426(3) no
C7 C14 1.363(4) no
C7 C8 1.480(4) no
C8 C13 1.382(4) no
C8 C9 1.396(4) no
C9 C10 1.399(6) no
C10 C11 1.344(8) no
C11 C12 1.368(7) no
C12 C13 1.376(6) no
C14 C15 1.471(3) no
C16 C17 1.513(5) no
C17 C18 1.350(9) no
C19 C24 1.508(4) no
C19 C20 1.536(5) no
C20 C21 1.531(5) no
C21 C22 1.501(6) no
C22 C23 1.489(8) no
C23 C24 1.543(5) no
C2 H2 0.9300 no
C3 H3 0.9300 no
C5 H5 0.9300 no
C9 H9 0.9300 no
C10 H10A 0.9300 no
C11 H11A 0.9300 no
C12 H12 0.9300 no
C13 H13 0.9300 no
C17 H17 0.9800 no
C18 H18A 0.9600 no
C18 H18B 0.9600 no
C18 H18C 0.9600 no
C20 H20A 0.9700 no
C20 H20B 0.9700 no
C21 H21A 0.9700 no
C21 H21B 0.9700 no
C22 H22A 0.9700 no
C22 H22B 0.9700 no
C23 H23A 0.9700 no
C23 H23B 0.9700 no
C24 H24A 0.9700 no
C24 H24B 0.9700 no

loop_
_geom_hbond_atom_site_label_D
_geom_hbond_atom_site_label_H
_geom_hbond_atom_site_label_A
_geom_hbond_site_symmetry_A
_geom_hbond_distance_DH
_geom_hbond_distance_HA
_geom_hbond_distance_DA
_geom_hbond_angle_DHA
_geom_hbond_publ_flag
N1 H1A O2 6_665 0.86(3) 2.08(3) 2.903(4) 160(2) yes
N2 H2A O1 2_544 0.85(2) 2.07(2) 2.760(3) 137(2) yes
C10 H10A F1 3_544 0.93 2.54 3.453(5) 167 yes

loop_
_geom_torsion_atom_site_label_1
_geom_torsion_atom_site_label_2
_geom_torsion_atom_site_label_3
_geom_torsion_atom_site_label_4
_geom_torsion
_geom_torsion_publ_flag
C19 S1 C17 C16 -16.7(3) no
C19 S1 C17 C18 -158.5(4) no
C17 S1 C19 N3 18.3(2) no
C17 S1 C19 C20 -99.3(2) no
C17 S1 C19 C24 136.7(3) no
C1 N1 C14 C15 -177.1(2) no
C1 N1 C14 C7 1.4(3) no
C14 N1 C1 C6 -1.0(3) no
C14 N1 C1 C2 179.2(3) no
N3 N2 C15 O1 13.9(4) no
C15 N2 N3 C16 76.9(3) no
C15 N2 N3 C19 -113.8(3) no
N3 N2 C15 C14 -165.8(2) no
C16 N3 C19 C24 -135.4(3) no
N2 N3 C16 O2 -4.5(4) no
C16 N3 C19 S1 -17.3(3) no
N2 N3 C16 C17 174.6(2) no
C19 N3 C16 C17 5.7(4) no
N2 N3 C19 C24 55.8(4) no
C19 N3 C16 O2 -173.4(3) no
N2 N3 C19 S1 173.89(16) no
C16 N3 C19 C20 101.1(3) no
N2 N3 C19 C20 -67.8(3) no
C6 C1 C2 C3 -0.6(4) no
C2 C1 C6 C7 -179.9(3) no
N1 C1 C2 C3 179.1(3) no
N1 C1 C6 C5 -178.4(2) no
C2 C1 C6 C5 1.4(4) no
N1 C1 C6 C7 0.3(3) no
C1 C2 C3 C4 0.2(5) no
C2 C3 C4 C5 -0.8(5) no
C2 C3 C4 F1 -179.9(3) no
F1 C4 C5 C6 -179.4(2) no
C3 C4 C5 C6 1.5(4) no
C4 C5 C6 C7 180.0(3) no
C4 C5 C6 C1 -1.8(4) no
C1 C6 C7 C8 -177.8(2) no
C5 C6 C7 C14 178.9(3) no
C5 C6 C7 C8 0.6(4) no
C1 C6 C7 C14 0.5(3) no
C6 C7 C8 C9 -58.0(4) no
C6 C7 C14 N1 -1.2(3) no
C6 C7 C14 C15 176.9(3) no
C14 C7 C8 C9 124.0(3) no
C14 C7 C8 C13 -54.3(4) no
C8 C7 C14 N1 177.1(2) no
C8 C7 C14 C15 -4.8(5) no
C6 C7 C8 C13 123.7(3) no
C7 C8 C13 C12 177.1(3) no
C9 C8 C13 C12 -1.2(5) no
C13 C8 C9 C10 1.0(5) no
C7 C8 C9 C10 -177.4(3) no
C8 C9 C10 C11 -0.3(6) no
C9 C10 C11 C12 -0.2(7) no
C10 C11 C12 C13 0.0(7) no
C11 C12 C13 C8 0.8(6) no
C7 C14 C15 N2 -23.2(4) no
C7 C14 C15 O1 157.1(3) no
N1 C14 C15 O1 -24.9(4) no
N1 C14 C15 N2 154.8(2) no
O2 C16 C17 C18 -27.3(6) no
N3 C16 C17 S1 9.7(3) no
N3 C16 C17 C18 153.6(4) no
O2 C16 C17 S1 -171.2(3) no
S1 C19 C20 C21 -68.8(3) no
N3 C19 C20 C21 179.0(3) no
C24 C19 C20 C21 55.1(4) no
S1 C19 C24 C23 69.3(4) no
N3 C19 C24 C23 -178.3(3) no
C20 C19 C24 C23 -54.9(4) no
C19 C20 C21 C22 -54.2(5) no
C20 C21 C22 C23 54.4(5) no
C21 C22 C23 C24 -54.4(5) no
C22 C23 C24 C19 54.7(5) no
